data_8106518
loop_
_publ_author_name
'Samipillai, Marivel'
'Govender, Thavendran'
'Kruger, Hendrik G.'
'Maguire, Glenn E. M.'

_publ_section_title
;
 Crystal structure of
 4,10,16,22-tetrahydroxy-6,12,18,24-tetramethoxy-2,8,14,20-tetraethylphenylresorcin[4]arene
 -- ethyl acetate (1/1), C68H72O10
;
_journal_issue 2
_journal_name_full 'Zeitschrift f\"ur Kristallographie - New Crystal Structures'
_journal_page_first 305
_journal_page_last 307
_journal_paper_doi 10.1515/ncrs-2016-0253
_journal_volume 232
_journal_year 2017
_chemical_formula_moiety (C64H64O8),(C4H8O2)
_chemical_formula_sum 'C68 H72 O10'
_chemical_formula_weight 1049.25
_chemical_name_common tetraethylphenylresorcin[4]arene
_space_group_crystal_system triclinic
_space_group_IT_number 2
_space_group_name_Hall '-P 1'
_space_group_name_H-M_alt 'P -1'
_atom_sites_solution_hydrogens mixed
_cell_angle_alpha 96.023(2)
_cell_angle_beta 104.5370(10)
_cell_angle_gamma 105.6250(10)
_cell_formula_units_Z 2
_cell_length_a 13.3619(4)
_cell_length_b 13.9234(4)
_cell_length_c 16.6975(5)
_cell_measurement_reflns_used 9832
_cell_measurement_temperature 100(2)
_cell_measurement_theta_max 28.27
_cell_measurement_theta_min 2.39
_cell_volume 2845.85(15)
_computing_cell_refinement 'SAINT (Bruker AXS Inc., Madison, WI, USA, 2006)[7]'
_computing_data_collection 'SAINT (Bruker AXS Inc., Madison, WI, USA, 2006)[7]'
_computing_data_reduction 'SAINT-Plus and XPREP (Bruker, 2008)[8]'
_computing_molecular_graphics 'X-Seed (Barbour, 2001)[11,12]'
_computing_publication_material 'ORTEP-3 [13]'
_computing_structure_refinement 'SHELXS-2014 (Sheldrick, 2014)[10]'
_computing_structure_solution 'SHELXS-97 (Sheldrick, 1997)[9]'
_diffrn_ambient_temperature 100(2)
_diffrn_measured_fraction_theta_full 1.000
_diffrn_measured_fraction_theta_max 0.994
_diffrn_measurement_device_type 'Bruker APEX-II CCD'
_diffrn_measurement_method '\f and \w scans'
_diffrn_radiation_type MoK\a
_diffrn_radiation_wavelength 0.71073
_diffrn_reflns_av_R_equivalents 0.0431
_diffrn_reflns_av_unetI/netI 0.0386
_diffrn_reflns_Laue_measured_fraction_full 1.000
_diffrn_reflns_Laue_measured_fraction_max 0.994
_diffrn_reflns_limit_h_max 17
_diffrn_reflns_limit_h_min -17
_diffrn_reflns_limit_k_max 18
_diffrn_reflns_limit_k_min -18
_diffrn_reflns_limit_l_max 22
_diffrn_reflns_limit_l_min -22
_diffrn_reflns_number 83050
_diffrn_reflns_point_group_measured_fraction_full 1.000
_diffrn_reflns_point_group_measured_fraction_max 0.994
_diffrn_reflns_theta_full 25.242
_diffrn_reflns_theta_max 28.297
_diffrn_reflns_theta_min 1.773
_exptl_absorpt_coefficient_mu 0.081
_exptl_absorpt_correction_T_max 1.000
_exptl_absorpt_correction_T_min 0.982
_exptl_absorpt_correction_type multi-scan
_exptl_absorpt_process_details SADABS
_exptl_crystal_colour colourless
_exptl_crystal_density_diffrn 1.224
_exptl_crystal_description block
_exptl_crystal_F_000 1120
_exptl_crystal_size_max 0.250
_exptl_crystal_size_mid 0.190
_exptl_crystal_size_min 0.160
_refine_diff_density_max 0.448
_refine_diff_density_min -0.298
_refine_diff_density_rms 0.041
_refine_ls_extinction_coef .
_refine_ls_extinction_method none
_refine_ls_goodness_of_fit_ref 1.023
_refine_ls_hydrogen_treatment mixed
_refine_ls_matrix_type full
_refine_ls_number_parameters 728
_refine_ls_number_reflns 14044
_refine_ls_number_restraints 0
_refine_ls_restrained_S_all 1.023
_refine_ls_R_factor_all 0.0794
_refine_ls_R_factor_gt 0.0491
_refine_ls_shift/su_max 0.001
_refine_ls_shift/su_mean 0.000
_refine_ls_structure_factor_coef Fsqd
_refine_ls_weighting_details 'w=1/[\s^2^(Fo^2^)+(0.0522P)^2^+0.8978P] where P=(Fo^2^+2Fc^2^)/3'
_refine_ls_weighting_scheme calc
_refine_ls_wR_factor_gt 0.1137
_refine_ls_wR_factor_ref 0.1271
_reflns_Friedel_coverage 0.000
_reflns_Friedel_fraction_full .
_reflns_Friedel_fraction_max .
_reflns_number_gt 9788
_reflns_number_total 14044
_reflns_threshold_expression 'I > 2\s(I)'
_cod_data_source_file suppl_ncrs-2016-0253_suppl.cif
_cod_data_source_block 1
_cod_database_code 8106518
_shelx_space_group_comment
;
The symmetry employed for this shelxl refinement is uniquely defined
by the following loop, which should always be used as a source of
symmetry information in preference to the above space-group names.
They are only intended as comments.
;
_shelx_estimated_absorpt_t_min 0.980
_shelx_estimated_absorpt_t_max 0.987

loop_
_space_group_symop_operation_xyz
'x, y, z'
'-x, -y, -z'

loop_
_atom_site_label
_atom_site_type_symbol
_atom_site_fract_x
_atom_site_fract_y
_atom_site_fract_z
_atom_site_U_iso_or_equiv
_atom_site_adp_type
_atom_site_occupancy
_atom_site_site_symmetry_order
_atom_site_calc_flag
_atom_site_refinement_flags_posn
_atom_site_refinement_flags_adp
_atom_site_refinement_flags_occupancy
_atom_site_disorder_assembly
_atom_site_disorder_group
O1 O 0.91937(9) 1.23643(8) 0.92971(8) 0.0391(3) Uani 1 1 d . . . . .
H1A H 0.9059(15) 1.2418(14) 0.8792(13) 0.045(6) Uiso 1 1 d . . . . .
O2 O 0.90884(8) 0.98214(8) 1.09920(6) 0.0322(2) Uani 1 1 d . . . . .
O3 O 0.84596(11) 0.77134(10) 1.11962(7) 0.0435(3) Uani 1 1 d . . . . .
H3A H 0.8514(19) 0.8331(19) 1.1237(15) 0.074(8) Uiso 1 1 d . . . . .
O4 O 0.84946(9) 0.52538(8) 0.90003(7) 0.0396(3) Uani 1 1 d . . . . .
O5 O 0.93763(9) 0.58736(9) 0.76986(9) 0.0434(3) Uani 1 1 d . . . . .
H5A H 0.9036(18) 0.5679(16) 0.8059(14) 0.061(6) Uiso 1 1 d . . . . .
O6 O 0.96850(9) 0.81848(9) 0.57909(7) 0.0383(3) Uani 1 1 d . . . . .
O7 O 0.96123(9) 1.02217(9) 0.57204(7) 0.0391(3) Uani 1 1 d . . . . .
H7A H 0.9582(18) 0.9592(18) 0.5642(14) 0.066(7) Uiso 1 1 d . . . . .
O8 O 0.89459(8) 1.25633(7) 0.76537(7) 0.0324(2) Uani 1 1 d . . . . .
O9 O 0.33836(10) 0.80846(10) 0.61823(8) 0.0476(3) Uani 1 1 d . . . . .
O10 O 0.49369(12) 0.79104(11) 0.69447(9) 0.0628(4) Uani 1 1 d . . . . .
C1 C 0.86684(11) 1.14147(10) 0.93915(9) 0.0268(3) Uani 1 1 d . . . . .
C2 C 0.91469(11) 1.11144(11) 1.01215(9) 0.0283(3) Uani 1 1 d . . . . .
H2 H 0.9814 1.1546 1.0499 0.034 Uiso 1 1 calc R U . . .
C3 C 0.86508(11) 1.01878(11) 1.02969(9) 0.0261(3) Uani 1 1 d . . . . .
C4 C 0.76470(11) 0.95607(10) 0.97605(9) 0.0240(3) Uani 1 1 d . . . . .
C5 C 0.72193(11) 0.98694(10) 0.90206(9) 0.0241(3) Uani 1 1 d . . . . .
H5 H 0.6557 0.9435 0.8640 0.029 Uiso 1 1 calc R U . . .
C6 C 0.77129(11) 1.07875(10) 0.88072(8) 0.0227(3) Uani 1 1 d . . . . .
C7 C 1.01434(12) 1.04165(13) 1.15312(10) 0.0375(4) Uani 1 1 d . . . . .
H7E H 1.0661 1.0534 1.1201 0.056 Uiso 1 1 calc R U . . .
H7B H 1.0382 1.0052 1.1977 0.056 Uiso 1 1 calc R U . . .
H7C H 1.0107 1.1069 1.1784 0.056 Uiso 1 1 calc R U . . .
C8 C 0.70781(11) 0.85776(10) 0.99985(9) 0.0256(3) Uani 1 1 d . . . . .
H8 H 0.7254 0.8702 1.0626 0.031 Uiso 1 1 calc R U . . .
C9 C 0.75139(11) 0.77217(10) 0.97531(9) 0.0253(3) Uani 1 1 d . . . . .
C10 C 0.81269(12) 0.73128(11) 1.03478(9) 0.0299(3) Uani 1 1 d . . . . .
C11 C 0.84261(12) 0.64740(11) 1.01086(10) 0.0318(3) Uani 1 1 d . . . . .
H11 H 0.8821 0.6188 1.0523 0.038 Uiso 1 1 calc R U . . .
C12 C 0.81488(12) 0.60556(11) 0.92673(10) 0.0298(3) Uani 1 1 d . . . . .
C13 C 0.75641(11) 0.64531(10) 0.86443(9) 0.0261(3) Uani 1 1 d . . . . .
C14 C 0.72706(11) 0.72900(10) 0.89104(9) 0.0261(3) Uani 1 1 d . . . . .
H14 H 0.6884 0.7581 0.8496 0.031 Uiso 1 1 calc R U . . .
C15A C 0.9061(5) 0.4813(4) 0.9594(3) 0.0704(9) Uani 0.451(3) 1 d . . P A 2
H15A H 0.9245 0.4263 0.9307 0.106 Uiso 0.451(3) 1 calc R U P A 2
H15B H 0.9729 0.5326 0.9948 0.106 Uiso 0.451(3) 1 calc R U P A 2
H15C H 0.8608 0.4538 0.9947 0.106 Uiso 0.451(3) 1 calc R U P A 2
C15B C 0.7928(4) 0.4285(3) 0.9143(3) 0.0704(9) Uani 0.549(3) 1 d . . P A 1
H15D H 0.8222 0.3768 0.8937 0.106 Uiso 0.549(3) 1 calc R U P A 1
H15E H 0.8021 0.4316 0.9747 0.106 Uiso 0.549(3) 1 calc R U P A 1
H15F H 0.7153 0.4110 0.8842 0.106 Uiso 0.549(3) 1 calc R U P A 1
C16 C 0.72356(11) 0.59765(10) 0.77176(9) 0.0263(3) Uani 1 1 d . . . . .
H16 H 0.7404 0.5318 0.7699 0.032 Uiso 1 1 calc R U . . .
C17 C 0.79203(11) 0.66064(10) 0.72429(9) 0.0257(3) Uani 1 1 d . . . . .
C18 C 0.89296(12) 0.65011(11) 0.72465(10) 0.0313(3) Uani 1 1 d . . . . .
C19 C 0.95311(12) 0.70120(12) 0.67681(10) 0.0339(3) Uani 1 1 d . . . . .
H19 H 1.0212 0.6922 0.6771 0.041 Uiso 1 1 calc R U . . .
C20 C 0.91342(11) 0.76541(11) 0.62861(9) 0.0290(3) Uani 1 1 d . . . . .
C21 C 0.81489(11) 0.78190(10) 0.62902(9) 0.0243(3) Uani 1 1 d . . . . .
C22 C 0.75717(11) 0.72868(10) 0.67735(9) 0.0244(3) Uani 1 1 d . . . . .
H22 H 0.6902 0.7393 0.6785 0.029 Uiso 1 1 calc R U . . .
C23 C 1.05442(14) 0.78701(15) 0.55988(12) 0.0469(4) Uani 1 1 d . . . . .
H23A H 1.1148 0.8008 0.6113 0.070 Uiso 1 1 calc R U . . .
H23B H 1.0794 0.8245 0.5185 0.070 Uiso 1 1 calc R U . . .
H23C H 1.0280 0.7141 0.5366 0.070 Uiso 1 1 calc R U . . .
C24 C 0.77342(11) 0.85501(10) 0.57810(9) 0.0246(3) Uani 1 1 d . . . . .
H24 H 0.8074 0.8595 0.5311 0.030 Uiso 1 1 calc R U . . .
C25 C 0.81119(11) 0.96163(10) 0.63087(8) 0.0234(3) Uani 1 1 d . . . . .
C26 C 0.89993(11) 1.03719(11) 0.62407(9) 0.0275(3) Uani 1 1 d . . . . .
C27 C 0.92926(12) 1.13528(11) 0.66881(9) 0.0295(3) Uani 1 1 d . . . . .
H27 H 0.9895 1.1861 0.6632 0.035 Uiso 1 1 calc R U . . .
C28 C 0.87112(11) 1.15905(10) 0.72134(9) 0.0259(3) Uani 1 1 d . . . . .
C29 C 0.78499(10) 1.08496(10) 0.73407(8) 0.0227(3) Uani 1 1 d . . . . .
C30 C 0.75787(11) 0.98787(10) 0.68785(8) 0.0230(3) Uani 1 1 d . . . . .
H30 H 0.6997 0.9363 0.6954 0.028 Uiso 1 1 calc R U . . .
C31 C 0.97985(13) 1.33527(11) 0.75274(12) 0.0393(4) Uani 1 1 d . . . . .
H31A H 1.0489 1.3208 0.7719 0.059 Uiso 1 1 calc R U . . .
H31B H 0.9848 1.4003 0.7849 0.059 Uiso 1 1 calc R U . . .
H31C H 0.9643 1.3388 0.6927 0.059 Uiso 1 1 calc R U . . .
C32 C 0.72592(11) 1.10954(10) 0.79700(9) 0.0235(3) Uani 1 1 d . . . . .
H32 H 0.7436 1.1851 0.8088 0.028 Uiso 1 1 calc R U . . .
C33 C 0.58314(11) 0.82480(11) 0.96450(9) 0.0287(3) Uani 1 1 d . . . . .
H33A H 0.5574 0.8842 0.9740 0.034 Uiso 1 1 calc R U . . .
H33B H 0.5620 0.8000 0.9030 0.034 Uiso 1 1 calc R U . . .
C34 C 0.52837(12) 0.74089(12) 1.00613(10) 0.0348(3) Uani 1 1 d . . . . .
H34A H 0.5667 0.6890 1.0087 0.042 Uiso 1 1 calc R U . . .
H34B H 0.5354 0.7704 1.0646 0.042 Uiso 1 1 calc R U . . .
C35 C 0.40979(12) 0.69030(12) 0.95989(9) 0.0316(3) Uani 1 1 d . . . . .
C36 C 0.37371(13) 0.59108(12) 0.91638(11) 0.0400(4) Uani 1 1 d . . . . .
H36 H 0.4237 0.5534 0.9192 0.048 Uiso 1 1 calc R U . . .
C37 C 0.26657(15) 0.54574(14) 0.86901(13) 0.0490(5) Uani 1 1 d . . . . .
H37 H 0.2437 0.4776 0.8398 0.059 Uiso 1 1 calc R U . . .
C38 C 0.19341(14) 0.59907(15) 0.86424(12) 0.0482(4) Uani 1 1 d . . . . .
H38 H 0.1202 0.5686 0.8306 0.058 Uiso 1 1 calc R U . . .
C39 C 0.22620(14) 0.69685(14) 0.90837(12) 0.0441(4) Uani 1 1 d . . . . .
H39 H 0.1750 0.7331 0.9066 0.053 Uiso 1 1 calc R U . . .
C40 C 0.33368(13) 0.74250(13) 0.95541(10) 0.0373(4) Uani 1 1 d . . . . .
H40 H 0.3558 0.8103 0.9850 0.045 Uiso 1 1 calc R U . . .
C41 C 0.60041(11) 0.57045(11) 0.73049(9) 0.0278(3) Uani 1 1 d . . . . .
H41A H 0.5783 0.6327 0.7347 0.033 Uiso 1 1 calc R U . . .
H41B H 0.5827 0.5415 0.6701 0.033 Uiso 1 1 calc R U . . .
C42 C 0.53764(13) 0.49405(13) 0.77309(11) 0.0377(4) Uani 1 1 d . . . . .
H42A H 0.5720 0.4394 0.7795 0.045 Uiso 1 1 calc R U . . .
H42B H 0.5458 0.5286 0.8304 0.045 Uiso 1 1 calc R U . . .
C43 C 0.41805(13) 0.44552(12) 0.72921(10) 0.0347(3) Uani 1 1 d . . . . .
C44 C 0.35977(14) 0.48326(14) 0.66653(12) 0.0441(4) Uani 1 1 d . . . . .
H44 H 0.3954 0.5431 0.6498 0.053 Uiso 1 1 calc R U . . .
C45 C 0.24988(15) 0.43501(17) 0.62761(13) 0.0563(5) Uani 1 1 d . . . . .
H45 H 0.2111 0.4623 0.5847 0.068 Uiso 1 1 calc R U . . .
C46 C 0.19687(16) 0.34834(17) 0.65057(14) 0.0575(5) Uani 1 1 d . . . . .
H46 H 0.1220 0.3149 0.6230 0.069 Uiso 1 1 calc R U . . .
C47 C 0.25212(16) 0.31050(15) 0.71320(14) 0.0558(5) Uani 1 1 d . . . . .
H47 H 0.2154 0.2511 0.7300 0.067 Uiso 1 1 calc R U . . .
C48 C 0.36184(15) 0.35843(13) 0.75254(12) 0.0460(4) Uani 1 1 d . . . . .
H48 H 0.3994 0.3314 0.7962 0.055 Uiso 1 1 calc R U . . .
C49 C 0.64982(11) 0.81700(11) 0.53757(9) 0.0270(3) Uani 1 1 d . . . . .
H49A H 0.6134 0.8063 0.5822 0.032 Uiso 1 1 calc R U . . .
H49B H 0.6269 0.8696 0.5088 0.032 Uiso 1 1 calc R U . . .
C50 C 0.61353(12) 0.71806(12) 0.47409(10) 0.0366(4) Uani 1 1 d . . . . .
H50A H 0.6436 0.7305 0.4263 0.044 Uiso 1 1 calc R U . . .
H50B H 0.6431 0.6677 0.5012 0.044 Uiso 1 1 calc R U . . .
C51 C 0.49153(12) 0.67512(11) 0.44122(9) 0.0313(3) Uani 1 1 d . . . . .
C52 C 0.43289(14) 0.70655(14) 0.37427(11) 0.0434(4) Uani 1 1 d . . . . .
H52 H 0.4703 0.7544 0.3469 0.052 Uiso 1 1 calc R U . . .
C53 C 0.32026(15) 0.66969(16) 0.34613(12) 0.0526(5) Uani 1 1 d . . . . .
H53 H 0.2814 0.6927 0.3002 0.063 Uiso 1 1 calc R U . . .
C54 C 0.26530(15) 0.60030(15) 0.38452(13) 0.0529(5) Uani 1 1 d . . . . .
H54 H 0.1882 0.5753 0.3658 0.064 Uiso 1 1 calc R U . . .
C55 C 0.32211(16) 0.56716(16) 0.45004(14) 0.0567(5) Uani 1 1 d . . . . .
H55 H 0.2843 0.5177 0.4761 0.068 Uiso 1 1 calc R U . . .
C56 C 0.43431(15) 0.60500(14) 0.47885(11) 0.0442(4) Uani 1 1 d . . . . .
H56 H 0.4725 0.5823 0.5253 0.053 Uiso 1 1 calc R U . . .
C57 C 0.60180(11) 1.06650(11) 0.76034(9) 0.0261(3) Uani 1 1 d . . . . .
H57A H 0.5798 1.0826 0.7034 0.031 Uiso 1 1 calc R U . . .
H57B H 0.5796 0.9917 0.7548 0.031 Uiso 1 1 calc R U . . .
C58 C 0.54344(12) 1.11005(13) 0.81572(11) 0.0385(4) Uani 1 1 d . . . . .
H58A H 0.5725 1.1009 0.8741 0.046 Uiso 1 1 calc R U . . .
H58B H 0.5602 1.1839 0.8162 0.046 Uiso 1 1 calc R U . . .
C59 C 0.42179(12) 1.06265(12) 0.78820(10) 0.0337(3) Uani 1 1 d . . . . .
C60 C 0.37130(16) 0.99363(14) 0.83050(12) 0.0468(4) Uani 1 1 d . . . . .
H60 H 0.4141 0.9744 0.8769 0.056 Uiso 1 1 calc R U . . .
C61 C 0.25937(17) 0.95209(16) 0.80630(15) 0.0594(6) Uani 1 1 d . . . . .
H61 H 0.2262 0.9053 0.8366 0.071 Uiso 1 1 calc R U . . .
C62 C 0.19631(15) 0.97776(16) 0.73947(15) 0.0574(5) Uani 1 1 d . . . . .
H62 H 0.1195 0.9492 0.7233 0.069 Uiso 1 1 calc R U . . .
C63 C 0.24392(16) 1.04426(18) 0.69630(15) 0.0623(6) Uani 1 1 d . . . . .
H63 H 0.2004 1.0620 0.6494 0.075 Uiso 1 1 calc R U . . .
C64 C 0.35617(14) 1.08665(15) 0.72042(13) 0.0519(5) Uani 1 1 d . . . . .
H64 H 0.3884 1.1332 0.6895 0.062 Uiso 1 1 calc R U . . .
C65 C 0.3196(2) 0.8943(2) 0.50367(15) 0.0738(7) Uani 1 1 d . . . . .
H65A H 0.2590 0.8356 0.4698 0.111 Uiso 1 1 calc R U . . .
H65B H 0.3571 0.9298 0.4668 0.111 Uiso 1 1 calc R U . . .
H65C H 0.2917 0.9405 0.5338 0.111 Uiso 1 1 calc R U . . .
C66 C 0.39592(16) 0.85975(16) 0.56464(12) 0.0531(5) Uani 1 1 d . . . . .
H66A H 0.4244 0.8128 0.5348 0.064 Uiso 1 1 calc R U . . .
H66B H 0.4579 0.9185 0.5988 0.064 Uiso 1 1 calc R U . . .
C67 C 0.39751(16) 0.77719(13) 0.68086(11) 0.0438(4) Uani 1 1 d . . . . .
C68 C 0.3300(2) 0.72495(18) 0.73090(15) 0.0681(6) Uani 1 1 d . . . . .
H68A H 0.3737 0.6963 0.7724 0.102 Uiso 1 1 calc R U . . .
H68B H 0.2678 0.6703 0.6934 0.102 Uiso 1 1 calc R U . . .
H68C H 0.3040 0.7737 0.7600 0.102 Uiso 1 1 calc R U . . .

loop_
_atom_site_aniso_label
_atom_site_aniso_U_11
_atom_site_aniso_U_22
_atom_site_aniso_U_33
_atom_site_aniso_U_23
_atom_site_aniso_U_13
_atom_site_aniso_U_12
O1 0.0371(6) 0.0277(6) 0.0370(7) 0.0055(5) 0.0001(5) -0.0051(5)
O2 0.0271(5) 0.0371(6) 0.0250(5) 0.0049(4) -0.0012(4) 0.0067(5)
O3 0.0569(8) 0.0446(7) 0.0238(6) 0.0064(5) -0.0009(5) 0.0191(6)
O4 0.0482(7) 0.0346(6) 0.0433(7) 0.0140(5) 0.0121(5) 0.0234(5)
O5 0.0345(6) 0.0521(7) 0.0574(8) 0.0273(6) 0.0170(6) 0.0260(6)
O6 0.0286(6) 0.0470(7) 0.0501(7) 0.0183(5) 0.0220(5) 0.0159(5)
O7 0.0391(6) 0.0370(7) 0.0464(7) 0.0052(5) 0.0273(6) 0.0073(5)
O8 0.0315(6) 0.0229(5) 0.0397(6) 0.0039(4) 0.0128(5) 0.0022(4)
O9 0.0460(7) 0.0612(8) 0.0447(7) 0.0187(6) 0.0179(6) 0.0237(6)
O10 0.0547(9) 0.0731(10) 0.0661(10) 0.0262(8) 0.0122(7) 0.0283(8)
C1 0.0231(7) 0.0237(7) 0.0295(8) 0.0008(6) 0.0067(6) 0.0032(6)
C2 0.0212(7) 0.0296(7) 0.0260(8) -0.0023(6) 0.0014(6) 0.0028(6)
C3 0.0229(7) 0.0312(7) 0.0221(7) 0.0012(6) 0.0040(6) 0.0086(6)
C4 0.0221(7) 0.0244(7) 0.0232(7) 0.0011(5) 0.0059(6) 0.0054(5)
C5 0.0198(7) 0.0249(7) 0.0239(7) 0.0003(6) 0.0040(5) 0.0046(5)
C6 0.0199(7) 0.0239(7) 0.0241(7) 0.0018(5) 0.0064(5) 0.0074(5)
C7 0.0265(8) 0.0478(10) 0.0285(8) 0.0029(7) -0.0036(6) 0.0083(7)
C8 0.0252(7) 0.0276(7) 0.0211(7) 0.0038(6) 0.0047(6) 0.0053(6)
C9 0.0215(7) 0.0244(7) 0.0254(7) 0.0051(6) 0.0030(6) 0.0029(5)
C10 0.0287(8) 0.0319(8) 0.0232(8) 0.0072(6) 0.0018(6) 0.0042(6)
C11 0.0295(8) 0.0324(8) 0.0306(8) 0.0133(7) 0.0009(6) 0.0093(6)
C12 0.0282(8) 0.0257(7) 0.0358(9) 0.0096(6) 0.0079(6) 0.0087(6)
C13 0.0228(7) 0.0254(7) 0.0277(8) 0.0059(6) 0.0051(6) 0.0050(6)
C14 0.0238(7) 0.0275(7) 0.0251(7) 0.0079(6) 0.0032(6) 0.0074(6)
C15A 0.111(3) 0.0522(19) 0.073(2) 0.0263(17) 0.037(2) 0.0502(19)
C15B 0.111(3) 0.0522(19) 0.073(2) 0.0263(17) 0.037(2) 0.0502(19)
C16 0.0266(7) 0.0231(7) 0.0299(8) 0.0054(6) 0.0074(6) 0.0094(6)
C17 0.0227(7) 0.0245(7) 0.0268(7) 0.0011(6) 0.0047(6) 0.0060(6)
C18 0.0259(7) 0.0318(8) 0.0364(9) 0.0070(7) 0.0054(6) 0.0123(6)
C19 0.0215(7) 0.0392(8) 0.0439(9) 0.0082(7) 0.0098(7) 0.0134(6)
C20 0.0226(7) 0.0308(7) 0.0325(8) 0.0038(6) 0.0091(6) 0.0060(6)
C21 0.0202(7) 0.0250(7) 0.0245(7) -0.0002(6) 0.0033(6) 0.0064(5)
C22 0.0201(7) 0.0251(7) 0.0258(7) 0.0003(6) 0.0046(6) 0.0070(5)
C23 0.0383(10) 0.0601(11) 0.0567(11) 0.0162(9) 0.0290(9) 0.0223(9)
C24 0.0218(7) 0.0292(7) 0.0235(7) 0.0049(6) 0.0074(6) 0.0079(6)
C25 0.0214(7) 0.0262(7) 0.0222(7) 0.0063(6) 0.0039(5) 0.0079(5)
C26 0.0247(7) 0.0326(8) 0.0274(8) 0.0086(6) 0.0102(6) 0.0087(6)
C27 0.0235(7) 0.0296(7) 0.0339(8) 0.0093(6) 0.0104(6) 0.0027(6)
C28 0.0233(7) 0.0233(7) 0.0281(8) 0.0052(6) 0.0039(6) 0.0052(6)
C29 0.0192(7) 0.0254(7) 0.0227(7) 0.0066(5) 0.0032(5) 0.0074(5)
C30 0.0188(6) 0.0247(7) 0.0238(7) 0.0071(6) 0.0039(5) 0.0052(5)
C31 0.0357(9) 0.0253(8) 0.0531(11) 0.0075(7) 0.0159(8) 0.0006(7)
C32 0.0206(7) 0.0213(6) 0.0268(7) 0.0029(5) 0.0055(6) 0.0055(5)
C33 0.0246(7) 0.0301(7) 0.0286(8) 0.0049(6) 0.0063(6) 0.0052(6)
C34 0.0290(8) 0.0382(8) 0.0340(9) 0.0099(7) 0.0086(7) 0.0043(7)
C35 0.0294(8) 0.0358(8) 0.0297(8) 0.0094(7) 0.0129(6) 0.0050(6)
C36 0.0350(9) 0.0373(9) 0.0500(10) 0.0065(8) 0.0184(8) 0.0097(7)
C37 0.0388(10) 0.0388(9) 0.0585(12) -0.0021(8) 0.0144(9) -0.0016(8)
C38 0.0282(9) 0.0535(11) 0.0532(11) 0.0071(9) 0.0095(8) -0.0003(8)
C39 0.0348(9) 0.0546(11) 0.0501(11) 0.0171(9) 0.0180(8) 0.0174(8)
C40 0.0394(9) 0.0359(8) 0.0373(9) 0.0064(7) 0.0141(7) 0.0101(7)
C41 0.0259(7) 0.0265(7) 0.0277(8) 0.0027(6) 0.0067(6) 0.0048(6)
C42 0.0333(9) 0.0391(9) 0.0379(9) 0.0100(7) 0.0114(7) 0.0047(7)
C43 0.0337(8) 0.0332(8) 0.0364(9) 0.0023(7) 0.0164(7) 0.0050(7)
C44 0.0350(9) 0.0465(10) 0.0489(11) 0.0124(8) 0.0150(8) 0.0055(8)
C45 0.0352(10) 0.0775(14) 0.0529(12) 0.0177(11) 0.0133(9) 0.0096(10)
C46 0.0331(10) 0.0711(14) 0.0571(13) 0.0015(11) 0.0192(9) -0.0040(9)
C47 0.0461(11) 0.0482(11) 0.0702(14) 0.0093(10) 0.0320(11) -0.0036(9)
C48 0.0452(10) 0.0427(10) 0.0511(11) 0.0128(8) 0.0222(9) 0.0061(8)
C49 0.0237(7) 0.0300(7) 0.0256(7) 0.0035(6) 0.0037(6) 0.0093(6)
C50 0.0287(8) 0.0412(9) 0.0340(9) -0.0051(7) 0.0036(7) 0.0108(7)
C51 0.0306(8) 0.0313(8) 0.0268(8) -0.0030(6) 0.0031(6) 0.0092(6)
C52 0.0408(10) 0.0464(10) 0.0393(10) 0.0134(8) 0.0065(8) 0.0103(8)
C53 0.0424(11) 0.0644(12) 0.0434(11) 0.0088(9) -0.0056(8) 0.0215(9)
C54 0.0286(9) 0.0571(12) 0.0581(12) -0.0059(10) 0.0025(9) 0.0045(8)
C55 0.0473(11) 0.0548(12) 0.0626(13) 0.0134(10) 0.0204(10) 0.0020(9)
C56 0.0455(10) 0.0469(10) 0.0376(10) 0.0116(8) 0.0069(8) 0.0133(8)
C57 0.0209(7) 0.0279(7) 0.0278(8) 0.0035(6) 0.0044(6) 0.0081(6)
C58 0.0249(8) 0.0445(9) 0.0415(10) -0.0064(7) 0.0065(7) 0.0117(7)
C59 0.0262(8) 0.0344(8) 0.0403(9) -0.0019(7) 0.0117(7) 0.0107(6)
C60 0.0502(11) 0.0525(11) 0.0452(10) 0.0113(9) 0.0212(9) 0.0205(9)
C61 0.0552(13) 0.0522(12) 0.0744(15) 0.0066(11) 0.0416(12) 0.0032(10)
C62 0.0296(9) 0.0605(12) 0.0731(15) -0.0116(11) 0.0194(10) 0.0040(9)
C63 0.0327(10) 0.0754(14) 0.0714(15) 0.0127(12) 0.0015(10) 0.0174(10)
C64 0.0324(9) 0.0587(12) 0.0648(13) 0.0254(10) 0.0113(9) 0.0115(8)
C65 0.0877(17) 0.0961(18) 0.0624(14) 0.0379(13) 0.0287(13) 0.0530(15)
C66 0.0503(11) 0.0672(13) 0.0482(11) 0.0214(10) 0.0178(9) 0.0213(10)
C67 0.0550(12) 0.0380(9) 0.0415(10) 0.0076(8) 0.0142(9) 0.0192(8)
C68 0.0883(17) 0.0670(14) 0.0627(14) 0.0267(12) 0.0356(13) 0.0278(13)

loop_
_atom_type_symbol
_atom_type_description
_atom_type_scat_dispersion_real
_atom_type_scat_dispersion_imag
_atom_type_scat_source
C C 0.0033 0.0016 'International Tables Vol C Tables 4.2.6.8 and 6.1.1.4'
H H 0.0000 0.0000 'International Tables Vol C Tables 4.2.6.8 and 6.1.1.4'
O O 0.0106 0.0060 'International Tables Vol C Tables 4.2.6.8 and 6.1.1.4'

loop_
_geom_angle_atom_site_label_1
_geom_angle_atom_site_label_2
_geom_angle_atom_site_label_3
_geom_angle
_geom_angle_site_symmetry_1
_geom_angle_site_symmetry_3
C1 O1 H1A 111.4(13) . .
C3 O2 C7 117.57(12) . .
C10 O3 H3A 106.6(16) . .
C12 O4 C15A 119.5(2) . .
C12 O4 C15B 115.0(2) . .
C18 O5 H5A 111.2(14) . .
C20 O6 C23 118.07(12) . .
C26 O7 H7A 109.3(15) . .
C28 O8 C31 118.12(12) . .
C67 O9 C66 116.04(14) . .
O1 C1 C2 115.29(13) . .
O1 C1 C6 122.96(13) . .
C2 C1 C6 121.74(13) . .
C3 C2 C1 119.83(13) . .
C3 C2 H2 120.1 . .
C1 C2 H2 120.1 . .
O2 C3 C2 123.39(13) . .
O2 C3 C4 115.96(12) . .
C2 C3 C4 120.65(13) . .
C5 C4 C3 117.59(13) . .
C5 C4 C8 122.73(12) . .
C3 C4 C8 119.68(12) . .
C4 C5 C6 123.39(13) . .
C4 C5 H5 118.3 . .
C6 C5 H5 118.3 . .
C1 C6 C5 116.55(12) . .
C1 C6 C32 120.66(12) . .
C5 C6 C32 122.78(12) . .
O2 C7 H7E 109.5 . .
O2 C7 H7B 109.5 . .
H7E C7 H7B 109.5 . .
O2 C7 H7C 109.5 . .
H7E C7 H7C 109.5 . .
H7B C7 H7C 109.5 . .
C4 C8 C9 111.55(11) . .
C4 C8 C33 113.65(11) . .
C9 C8 C33 110.53(11) . .
C4 C8 H8 106.9 . .
C9 C8 H8 106.9 . .
C33 C8 H8 106.9 . .
C14 C9 C10 117.32(13) . .
C14 C9 C8 120.16(12) . .
C10 C9 C8 122.48(13) . .
O3 C10 C11 116.79(13) . .
O3 C10 C9 122.17(14) . .
C11 C10 C9 121.04(14) . .
C12 C11 C10 119.73(13) . .
C12 C11 H11 120.1 . .
C10 C11 H11 120.1 . .
C11 C12 O4 121.28(13) . .
C11 C12 C13 121.58(13) . .
O4 C12 C13 117.03(13) . .
C14 C13 C12 116.94(13) . .
C14 C13 C16 121.47(12) . .
C12 C13 C16 121.56(12) . .
C13 C14 C9 123.30(13) . .
C13 C14 H14 118.4 . .
C9 C14 H14 118.4 . .
O4 C15A H15A 109.5 . .
O4 C15A H15B 109.5 . .
H15A C15A H15B 109.5 . .
O4 C15A H15C 109.5 . .
H15A C15A H15C 109.5 . .
H15B C15A H15C 109.5 . .
O4 C15B H15D 109.5 . .
O4 C15B H15E 109.5 . .
H15D C15B H15E 109.5 . .
O4 C15B H15F 109.5 . .
H15D C15B H15F 109.5 . .
H15E C15B H15F 109.5 . .
C17 C16 C13 111.97(11) . .
C17 C16 C41 113.87(11) . .
C13 C16 C41 112.00(11) . .
C17 C16 H16 106.1 . .
C13 C16 H16 106.1 . .
C41 C16 H16 106.1 . .
C22 C17 C18 117.00(13) . .
C22 C17 C16 122.60(12) . .
C18 C17 C16 120.39(12) . .
O5 C18 C19 115.93(13) . .
O5 C18 C17 122.74(14) . .
C19 C18 C17 121.31(13) . .
C20 C19 C18 119.68(13) . .
C20 C19 H19 120.2 . .
C18 C19 H19 120.2 . .
O6 C20 C19 122.96(13) . .
O6 C20 C21 115.88(12) . .
C19 C20 C21 121.14(13) . .
C22 C21 C20 117.15(13) . .
C22 C21 C24 121.94(12) . .
C20 C21 C24 120.91(12) . .
C21 C22 C17 123.62(13) . .
C21 C22 H22 118.2 . .
C17 C22 H22 118.2 . .
O6 C23 H23A 109.5 . .
O6 C23 H23B 109.5 . .
H23A C23 H23B 109.5 . .
O6 C23 H23C 109.5 . .
H23A C23 H23C 109.5 . .
H23B C23 H23C 109.5 . .
C21 C24 C25 111.03(11) . .
C21 C24 C49 112.76(11) . .
C25 C24 C49 111.97(11) . .
C21 C24 H24 106.9 . .
C25 C24 H24 106.9 . .
C49 C24 H24 106.9 . .
C26 C25 C30 117.07(13) . .
C26 C25 C24 121.57(12) . .
C30 C25 C24 121.36(12) . .
O7 C26 C27 115.51(13) . .
O7 C26 C25 123.64(13) . .
C27 C26 C25 120.81(13) . .
C28 C27 C26 120.14(13) . .
C28 C27 H27 119.9 . .
C26 C27 H27 119.9 . .
C27 C28 O8 122.58(12) . .
C27 C28 C29 121.46(13) . .
O8 C28 C29 115.96(12) . .
C30 C29 C28 116.56(12) . .
C30 C29 C32 121.93(12) . .
C28 C29 C32 121.49(12) . .
C29 C30 C25 123.80(12) . .
C29 C30 H30 118.1 . .
C25 C30 H30 118.1 . .
O8 C31 H31A 109.5 . .
O8 C31 H31B 109.5 . .
H31A C31 H31B 109.5 . .
O8 C31 H31C 109.5 . .
H31A C31 H31C 109.5 . .
H31B C31 H31C 109.5 . .
C29 C32 C6 110.29(10) . .
C29 C32 C57 112.30(11) . .
C6 C32 C57 114.14(11) . .
C29 C32 H32 106.5 . .
C6 C32 H32 106.5 . .
C57 C32 H32 106.5 . .
C34 C33 C8 111.73(12) . .
C34 C33 H33A 109.3 . .
C8 C33 H33A 109.3 . .
C34 C33 H33B 109.3 . .
C8 C33 H33B 109.3 . .
H33A C33 H33B 107.9 . .
C35 C34 C33 112.91(12) . .
C35 C34 H34A 109.0 . .
C33 C34 H34A 109.0 . .
C35 C34 H34B 109.0 . .
C33 C34 H34B 109.0 . .
H34A C34 H34B 107.8 . .
C36 C35 C40 117.56(15) . .
C36 C35 C34 120.74(14) . .
C40 C35 C34 121.62(14) . .
C37 C36 C35 121.51(16) . .
C37 C36 H36 119.2 . .
C35 C36 H36 119.2 . .
C38 C37 C36 119.99(17) . .
C38 C37 H37 120.0 . .
C36 C37 H37 120.0 . .
C37 C38 C39 119.83(17) . .
C37 C38 H38 120.1 . .
C39 C38 H38 120.1 . .
C38 C39 C40 120.16(16) . .
C38 C39 H39 119.9 . .
C40 C39 H39 119.9 . .
C39 C40 C35 120.92(16) . .
C39 C40 H40 119.5 . .
C35 C40 H40 119.5 . .
C42 C41 C16 110.91(12) . .
C42 C41 H41A 109.5 . .
C16 C41 H41A 109.5 . .
C42 C41 H41B 109.5 . .
C16 C41 H41B 109.5 . .
H41A C41 H41B 108.0 . .
C43 C42 C41 116.57(13) . .
C43 C42 H42A 108.1 . .
C41 C42 H42A 108.1 . .
C43 C42 H42B 108.1 . .
C41 C42 H42B 108.1 . .
H42A C42 H42B 107.3 . .
C44 C43 C48 117.36(16) . .
C44 C43 C42 123.34(14) . .
C48 C43 C42 119.30(15) . .
C43 C44 C45 121.00(17) . .
C43 C44 H44 119.5 . .
C45 C44 H44 119.5 . .
C46 C45 C44 120.54(19) . .
C46 C45 H45 119.7 . .
C44 C45 H45 119.7 . .
C47 C46 C45 119.60(18) . .
C47 C46 H46 120.2 . .
C45 C46 H46 120.2 . .
C46 C47 C48 120.19(17) . .
C46 C47 H47 119.9 . .
C48 C47 H47 119.9 . .
C47 C48 C43 121.30(18) . .
C47 C48 H48 119.4 . .
C43 C48 H48 119.4 . .
C50 C49 C24 112.22(11) . .
C50 C49 H49A 109.2 . .
C24 C49 H49A 109.2 . .
C50 C49 H49B 109.2 . .
C24 C49 H49B 109.2 . .
H49A C49 H49B 107.9 . .
C51 C50 C49 112.11(12) . .
C51 C50 H50A 109.2 . .
C49 C50 H50A 109.2 . .
C51 C50 H50B 109.2 . .
C49 C50 H50B 109.2 . .
H50A C50 H50B 107.9 . .
C56 C51 C52 117.59(15) . .
C56 C51 C50 120.93(14) . .
C52 C51 C50 121.45(15) . .
C51 C52 C53 121.33(17) . .
C51 C52 H52 119.3 . .
C53 C52 H52 119.3 . .
C54 C53 C52 120.02(17) . .
C54 C53 H53 120.0 . .
C52 C53 H53 120.0 . .
C55 C54 C53 119.45(17) . .
C55 C54 H54 120.3 . .
C53 C54 H54 120.3 . .
C54 C55 C56 120.51(18) . .
C54 C55 H55 119.7 . .
C56 C55 H55 119.7 . .
C51 C56 C55 121.09(17) . .
C51 C56 H56 119.5 . .
C55 C56 H56 119.5 . .
C58 C57 C32 111.80(12) . .
C58 C57 H57A 109.3 . .
C32 C57 H57A 109.3 . .
C58 C57 H57B 109.3 . .
C32 C57 H57B 109.3 . .
H57A C57 H57B 107.9 . .
C59 C58 C57 114.38(13) . .
C59 C58 H58A 108.7 . .
C57 C58 H58A 108.7 . .
C59 C58 H58B 108.7 . .
C57 C58 H58B 108.7 . .
H58A C58 H58B 107.6 . .
C64 C59 C60 117.18(16) . .
C64 C59 C58 121.64(15) . .
C60 C59 C58 121.17(16) . .
C59 C60 C61 121.03(18) . .
C59 C60 H60 119.5 . .
C61 C60 H60 119.5 . .
C62 C61 C60 120.60(19) . .
C62 C61 H61 119.7 . .
C60 C61 H61 119.7 . .
C63 C62 C61 119.52(18) . .
C63 C62 H62 120.2 . .
C61 C62 H62 120.2 . .
C62 C63 C64 120.2(2) . .
C62 C63 H63 119.9 . .
C64 C63 H63 119.9 . .
C59 C64 C63 121.43(18) . .
C59 C64 H64 119.3 . .
C63 C64 H64 119.3 . .
C66 C65 H65A 109.5 . .
C66 C65 H65B 109.5 . .
H65A C65 H65B 109.5 . .
C66 C65 H65C 109.5 . .
H65A C65 H65C 109.5 . .
H65B C65 H65C 109.5 . .
O9 C66 C65 108.01(17) . .
O9 C66 H66A 110.1 . .
C65 C66 H66A 110.1 . .
O9 C66 H66B 110.1 . .
C65 C66 H66B 110.1 . .
H66A C66 H66B 108.4 . .
O10 C67 O9 123.52(17) . .
O10 C67 C68 125.20(18) . .
O9 C67 C68 111.28(17) . .
C67 C68 H68A 109.5 . .
C67 C68 H68B 109.5 . .
H68A C68 H68B 109.5 . .
C67 C68 H68C 109.5 . .
H68A C68 H68C 109.5 . .
H68B C68 H68C 109.5 . .

loop_
_geom_bond_atom_site_label_1
_geom_bond_atom_site_label_2
_geom_bond_distance
_geom_bond_site_symmetry_2
O1 C1 1.3658(17) .
O1 H1A 0.83(2) .
O2 C3 1.3760(17) .
O2 C7 1.4357(18) .
O3 C10 1.3784(19) .
O3 H3A 0.84(2) .
O4 C12 1.3912(18) .
O4 C15A 1.391(5) .
O4 C15B 1.434(4) .
O5 C18 1.3720(18) .
O5 H5A 0.87(2) .
O6 C20 1.3828(17) .
O6 C23 1.4280(18) .
O7 C26 1.3715(17) .
O7 H7A 0.86(2) .
O8 C28 1.3856(17) .
O8 C31 1.4302(18) .
O9 C67 1.332(2) .
O9 C66 1.444(2) .
O10 C67 1.205(2) .
C1 C2 1.389(2) .
C1 C6 1.393(2) .
C2 C3 1.380(2) .
C2 H2 0.9500 .
C3 C4 1.402(2) .
C4 C5 1.3883(19) .
C4 C8 1.5213(19) .
C5 C6 1.3983(19) .
C5 H5 0.9500 .
C6 C32 1.5316(19) .
C7 H7E 0.9800 .
C7 H7B 0.9800 .
C7 H7C 0.9800 .
C8 C9 1.5226(19) .
C8 C33 1.5400(19) .
C8 H8 1.0000 .
C9 C14 1.391(2) .
C9 C10 1.3937(19) .
C10 C11 1.385(2) .
C11 C12 1.379(2) .
C11 H11 0.9500 .
C12 C13 1.3946(19) .
C13 C14 1.391(2) .
C13 C16 1.521(2) .
C14 H14 0.9500 .
C15A H15A 0.9800 .
C15A H15B 0.9800 .
C15A H15C 0.9800 .
C15B H15D 0.9800 .
C15B H15E 0.9800 .
C15B H15F 0.9800 .
C16 C17 1.5205(19) .
C16 C41 1.538(2) .
C16 H16 1.0000 .
C17 C22 1.3926(19) .
C17 C18 1.394(2) .
C18 C19 1.387(2) .
C19 C20 1.386(2) .
C19 H19 0.9500 .
C20 C21 1.3975(19) .
C21 C22 1.3875(19) .
C21 C24 1.5216(19) .
C22 H22 0.9500 .
C23 H23A 0.9800 .
C23 H23B 0.9800 .
C23 H23C 0.9800 .
C24 C25 1.5276(19) .
C24 C49 1.5358(19) .
C24 H24 1.0000 .
C25 C26 1.3951(19) .
C25 C30 1.3977(19) .
C26 C27 1.388(2) .
C27 C28 1.379(2) .
C27 H27 0.9500 .
C28 C29 1.4011(19) .
C29 C30 1.3898(19) .
C29 C32 1.5266(19) .
C30 H30 0.9500 .
C31 H31A 0.9800 .
C31 H31B 0.9800 .
C31 H31C 0.9800 .
C32 C57 1.5370(19) .
C32 H32 1.0000 .
C33 C34 1.533(2) .
C33 H33A 0.9900 .
C33 H33B 0.9900 .
C34 C35 1.508(2) .
C34 H34A 0.9900 .
C34 H34B 0.9900 .
C35 C36 1.387(2) .
C35 C40 1.393(2) .
C36 C37 1.383(2) .
C36 H36 0.9500 .
C37 C38 1.370(3) .
C37 H37 0.9500 .
C38 C39 1.376(3) .
C38 H38 0.9500 .
C39 C40 1.386(2) .
C39 H39 0.9500 .
C40 H40 0.9500 .
C41 C42 1.523(2) .
C41 H41A 0.9900 .
C41 H41B 0.9900 .
C42 C43 1.508(2) .
C42 H42A 0.9900 .
C42 H42B 0.9900 .
C43 C44 1.380(2) .
C43 C48 1.393(2) .
C44 C45 1.388(3) .
C44 H44 0.9500 .
C45 C46 1.370(3) .
C45 H45 0.9500 .
C46 C47 1.362(3) .
C46 H46 0.9500 .
C47 C48 1.387(3) .
C47 H47 0.9500 .
C48 H48 0.9500 .
C49 C50 1.527(2) .
C49 H49A 0.9900 .
C49 H49B 0.9900 .
C50 C51 1.508(2) .
C50 H50A 0.9900 .
C50 H50B 0.9900 .
C51 C56 1.379(2) .
C51 C52 1.379(2) .
C52 C53 1.388(3) .
C52 H52 0.9500 .
C53 C54 1.367(3) .
C53 H53 0.9500 .
C54 C55 1.365(3) .
C54 H54 0.9500 .
C55 C56 1.384(3) .
C55 H55 0.9500 .
C56 H56 0.9500 .
C57 C58 1.526(2) .
C57 H57A 0.9900 .
C57 H57B 0.9900 .
C58 C59 1.507(2) .
C58 H58A 0.9900 .
C58 H58B 0.9900 .
C59 C64 1.379(2) .
C59 C60 1.382(2) .
C60 C61 1.384(3) .
C60 H60 0.9500 .
C61 C62 1.363(3) .
C61 H61 0.9500 .
C62 C63 1.354(3) .
C62 H62 0.9500 .
C63 C64 1.389(3) .
C63 H63 0.9500 .
C64 H64 0.9500 .
C65 C66 1.467(3) .
C65 H65A 0.9800 .
C65 H65B 0.9800 .
C65 H65C 0.9800 .
C66 H66A 0.9900 .
C66 H66B 0.9900 .
C67 C68 1.481(3) .
C68 H68A 0.9800 .
C68 H68B 0.9800 .
C68 H68C 0.9800 .

loop_
_geom_torsion_atom_site_label_1
_geom_torsion_atom_site_label_2
_geom_torsion_atom_site_label_3
_geom_torsion_atom_site_label_4
_geom_torsion
_geom_torsion_site_symmetry_1
_geom_torsion_site_symmetry_2
_geom_torsion_site_symmetry_3
_geom_torsion_site_symmetry_4
O1 C1 C2 C3 176.82(13) . . . .
C6 C1 C2 C3 -2.5(2) . . . .
C7 O2 C3 C2 -3.6(2) . . . .
C7 O2 C3 C4 176.65(13) . . . .
C1 C2 C3 O2 177.89(13) . . . .
C1 C2 C3 C4 -2.3(2) . . . .
O2 C3 C4 C5 -175.27(12) . . . .
C2 C3 C4 C5 4.9(2) . . . .
O2 C3 C4 C8 4.09(19) . . . .
C2 C3 C4 C8 -175.70(13) . . . .
C3 C4 C5 C6 -3.0(2) . . . .
C8 C4 C5 C6 177.65(12) . . . .
O1 C1 C6 C5 -174.94(13) . . . .
C2 C1 C6 C5 4.3(2) . . . .
O1 C1 C6 C32 6.5(2) . . . .
C2 C1 C6 C32 -174.32(13) . . . .
C4 C5 C6 C1 -1.5(2) . . . .
C4 C5 C6 C32 177.08(12) . . . .
C5 C4 C8 C9 96.39(15) . . . .
C3 C4 C8 C9 -82.94(16) . . . .
C5 C4 C8 C33 -29.39(19) . . . .
C3 C4 C8 C33 151.28(13) . . . .
C4 C8 C9 C14 -71.65(16) . . . .
C33 C8 C9 C14 55.83(17) . . . .
C4 C8 C9 C10 110.86(15) . . . .
C33 C8 C9 C10 -121.66(14) . . . .
C14 C9 C10 O3 176.75(13) . . . .
C8 C9 C10 O3 -5.7(2) . . . .
C14 C9 C10 C11 -3.6(2) . . . .
C8 C9 C10 C11 173.97(13) . . . .
O3 C10 C11 C12 -177.98(14) . . . .
C9 C10 C11 C12 2.3(2) . . . .
C10 C11 C12 O4 175.86(13) . . . .
C10 C11 C12 C13 -0.4(2) . . . .
C15A O4 C12 C11 5.0(4) . . . .
C15B O4 C12 C11 75.5(3) . . . .
C15A O4 C12 C13 -178.6(3) . . . .
C15B O4 C12 C13 -108.1(2) . . . .
C11 C12 C13 C14 -0.2(2) . . . .
O4 C12 C13 C14 -176.57(12) . . . .
C11 C12 C13 C16 -178.56(13) . . . .
O4 C12 C13 C16 5.0(2) . . . .
C12 C13 C14 C9 -1.2(2) . . . .
C16 C13 C14 C9 177.16(13) . . . .
C10 C9 C14 C13 3.1(2) . . . .
C8 C9 C14 C13 -174.54(13) . . . .
C14 C13 C16 C17 75.98(16) . . . .
C12 C13 C16 C17 -105.70(15) . . . .
C14 C13 C16 C41 -53.34(17) . . . .
C12 C13 C16 C41 124.98(14) . . . .
C13 C16 C17 C22 -97.71(15) . . . .
C41 C16 C17 C22 30.62(19) . . . .
C13 C16 C17 C18 83.89(16) . . . .
C41 C16 C17 C18 -147.78(14) . . . .
C22 C17 C18 O5 178.50(14) . . . .
C16 C17 C18 O5 -3.0(2) . . . .
C22 C17 C18 C19 -3.3(2) . . . .
C16 C17 C18 C19 175.19(14) . . . .
O5 C18 C19 C20 179.41(14) . . . .
C17 C18 C19 C20 1.1(2) . . . .
C23 O6 C20 C19 16.3(2) . . . .
C23 O6 C20 C21 -165.04(14) . . . .
C18 C19 C20 O6 -179.71(14) . . . .
C18 C19 C20 C21 1.7(2) . . . .
O6 C20 C21 C22 179.22(12) . . . .
C19 C20 C21 C22 -2.1(2) . . . .
O6 C20 C21 C24 -0.6(2) . . . .
C19 C20 C21 C24 178.08(13) . . . .
C20 C21 C22 C17 -0.3(2) . . . .
C24 C21 C22 C17 179.53(13) . . . .
C18 C17 C22 C21 2.9(2) . . . .
C16 C17 C22 C21 -175.53(13) . . . .
C22 C21 C24 C25 88.48(15) . . . .
C20 C21 C24 C25 -91.74(15) . . . .
C22 C21 C24 C49 -38.11(18) . . . .
C20 C21 C24 C49 141.67(14) . . . .
C21 C24 C25 C26 99.78(15) . . . .
C49 C24 C25 C26 -133.20(13) . . . .
C21 C24 C25 C30 -80.54(15) . . . .
C49 C24 C25 C30 46.48(17) . . . .
C30 C25 C26 O7 178.80(13) . . . .
C24 C25 C26 O7 -1.5(2) . . . .
C30 C25 C26 C27 -3.5(2) . . . .
C24 C25 C26 C27 176.18(13) . . . .
O7 C26 C27 C28 178.39(13) . . . .
C25 C26 C27 C28 0.5(2) . . . .
C26 C27 C28 O8 -177.89(13) . . . .
C26 C27 C28 C29 3.0(2) . . . .
C31 O8 C28 C27 2.5(2) . . . .
C31 O8 C28 C29 -178.28(13) . . . .
C27 C28 C29 C30 -3.2(2) . . . .
O8 C28 C29 C30 177.62(12) . . . .
C27 C28 C29 C32 175.50(13) . . . .
O8 C28 C29 C32 -3.69(18) . . . .
C28 C29 C30 C25 -0.01(19) . . . .
C32 C29 C30 C25 -178.69(12) . . . .
C26 C25 C30 C29 3.3(2) . . . .
C24 C25 C30 C29 -176.40(12) . . . .
C30 C29 C32 C6 81.22(15) . . . .
C28 C29 C32 C6 -97.39(14) . . . .
C30 C29 C32 C57 -47.30(17) . . . .
C28 C29 C32 C57 134.08(13) . . . .
C1 C6 C32 C29 81.06(15) . . . .
C5 C6 C32 C29 -97.46(15) . . . .
C1 C6 C32 C57 -151.42(12) . . . .
C5 C6 C32 C57 30.06(18) . . . .
C4 C8 C33 C34 -166.66(12) . . . .
C9 C8 C33 C34 67.03(15) . . . .
C8 C33 C34 C35 -166.70(13) . . . .
C33 C34 C35 C36 110.05(17) . . . .
C33 C34 C35 C40 -66.49(19) . . . .
C40 C35 C36 C37 1.1(2) . . . .
C34 C35 C36 C37 -175.62(16) . . . .
C35 C36 C37 C38 0.1(3) . . . .
C36 C37 C38 C39 -1.6(3) . . . .
C37 C38 C39 C40 2.0(3) . . . .
C38 C39 C40 C35 -0.9(3) . . . .
C36 C35 C40 C39 -0.7(2) . . . .
C34 C35 C40 C39 176.00(15) . . . .
C17 C16 C41 C42 171.00(12) . . . .
C13 C16 C41 C42 -60.68(15) . . . .
C16 C41 C42 C43 -168.73(13) . . . .
C41 C42 C43 C44 -16.1(2) . . . .
C41 C42 C43 C48 164.34(15) . . . .
C48 C43 C44 C45 -1.0(3) . . . .
C42 C43 C44 C45 179.39(17) . . . .
C43 C44 C45 C46 -0.2(3) . . . .
C44 C45 C46 C47 1.3(3) . . . .
C45 C46 C47 C48 -1.1(3) . . . .
C46 C47 C48 C43 -0.2(3) . . . .
C44 C43 C48 C47 1.2(3) . . . .
C42 C43 C48 C47 -179.19(17) . . . .
C21 C24 C49 C50 -62.83(16) . . . .
C25 C24 C49 C50 171.09(12) . . . .
C24 C49 C50 C51 173.97(13) . . . .
C49 C50 C51 C56 -92.96(18) . . . .
C49 C50 C51 C52 85.08(18) . . . .
C56 C51 C52 C53 0.5(3) . . . .
C50 C51 C52 C53 -177.57(16) . . . .
C51 C52 C53 C54 -0.5(3) . . . .
C52 C53 C54 C55 -0.6(3) . . . .
C53 C54 C55 C56 1.5(3) . . . .
C52 C51 C56 C55 0.4(3) . . . .
C50 C51 C56 C55 178.51(17) . . . .
C54 C55 C56 C51 -1.4(3) . . . .
C29 C32 C57 C58 -167.71(12) . . . .
C6 C32 C57 C58 65.82(16) . . . .
C32 C57 C58 C59 -173.80(13) . . . .
C57 C58 C59 C64 -76.5(2) . . . .
C57 C58 C59 C60 103.99(18) . . . .
C64 C59 C60 C61 -1.1(3) . . . .
C58 C59 C60 C61 178.44(16) . . . .
C59 C60 C61 C62 0.6(3) . . . .
C60 C61 C62 C63 0.2(3) . . . .
C61 C62 C63 C64 -0.5(3) . . . .
C60 C59 C64 C63 0.8(3) . . . .
C58 C59 C64 C63 -178.73(18) . . . .
C62 C63 C64 C59 0.0(3) . . . .
C67 O9 C66 C65 -176.18(17) . . . .
C66 O9 C67 O10 1.1(3) . . . .
C66 O9 C67 C68 -179.43(17) . . . .
